data_1507927
loop_
_publ_author_name
'Schickea, Olivier'
'Faurea, Bruno'
'Giorgib, Michel'
'Simaana, A. Jalila'
'Reglier, Marius'

_publ_section_title
;
 Binuclear copper(II) complexes 1: Synthesis, characterization and
 evaluation of a new complex in phosphatase-like activity
;
_journal_name_full
;
Inorganica Chimica Acta
;
_journal_page_first 189
_journal_page_last 194
_journal_paper_doi 10.1016/j.ica.2012.04.019
_journal_volume 391
_journal_year 2012
_chemical_formula_sum 'C23 H24 Cu F6 N4 O7 S2'
_chemical_formula_weight 710.12
_space_group_IT_number 4
_symmetry_cell_setting monoclinic
_symmetry_space_group_name_Hall 'P 2yb'
_symmetry_space_group_name_H-M 'P 1 21 1'
_atom_sites_solution_hydrogens geom
_atom_sites_solution_primary direct
_atom_sites_solution_secondary difmap
_cell_angle_alpha 90.00
_cell_angle_beta 108.812(2)
_cell_angle_gamma 90.00
_cell_formula_units_Z 2
_cell_length_a 11.0690(6)
_cell_length_b 8.641(7)
_cell_length_c 16.481(1)
_cell_measurement_reflns_used 2888
_cell_measurement_temperature 293(2)
_cell_measurement_theta_max 25.93
_cell_measurement_theta_min 1.31
_cell_volume 1492.2(12)
_computing_cell_refinement 'Denzo and Scalepack (Otwinowski & Minor, 1997)'
_computing_data_collection 'KappaCCD (Bruker-Nonius, 1998)'
_computing_data_reduction 'Denzo and Scalepack (Otwinowski & Minor, 1997)'
_computing_structure_refinement 'SHELXL-97 (Sheldrick, 1997)'
_computing_structure_solution 'SIR92 (Altomare et al., 1994)'
_diffrn_ambient_temperature 293(2)
_diffrn_measured_fraction_theta_full 0.922
_diffrn_measured_fraction_theta_max 0.922
_diffrn_measurement_device_type KappaCCD
_diffrn_measurement_method 'Phi scan'
_diffrn_radiation_monochromator graphite
_diffrn_radiation_source 'fine-focus sealed tube'
_diffrn_radiation_type MoK\a
_diffrn_radiation_wavelength 0.71073
_diffrn_reflns_av_R_equivalents 0.04
_diffrn_reflns_av_sigmaI/netI 0.0346
_diffrn_reflns_limit_h_max 13
_diffrn_reflns_limit_h_min 0
_diffrn_reflns_limit_k_max 9
_diffrn_reflns_limit_k_min 0
_diffrn_reflns_limit_l_max 19
_diffrn_reflns_limit_l_min -20
_diffrn_reflns_number 2880
_diffrn_reflns_theta_full 25.93
_diffrn_reflns_theta_max 25.93
_diffrn_reflns_theta_min 3.07
_exptl_absorpt_coefficient_mu 0.957
_exptl_absorpt_correction_type none
_exptl_crystal_colour blue
_exptl_crystal_density_diffrn 1.581
_exptl_crystal_density_method 'not measured'
_exptl_crystal_description prism
_exptl_crystal_F_000 722
_exptl_crystal_size_max .4
_exptl_crystal_size_mid .3
_exptl_crystal_size_min .1
_refine_diff_density_max 0.252
_refine_diff_density_min -0.401
_refine_diff_density_rms 0.052
_refine_ls_abs_structure_details 'Flack H D (1983), Acta Cryst. A39, 876-881'
_refine_ls_abs_structure_Flack 0.074(18)
_refine_ls_extinction_method none
_refine_ls_goodness_of_fit_ref 1.091
_refine_ls_hydrogen_treatment constr
_refine_ls_matrix_type full
_refine_ls_number_parameters 388
_refine_ls_number_reflns 2880
_refine_ls_number_restraints 1
_refine_ls_restrained_S_all 1.091
_refine_ls_R_factor_all 0.0454
_refine_ls_R_factor_gt 0.0391
_refine_ls_shift/su_max 0.001
_refine_ls_shift/su_mean 0.000
_refine_ls_structure_factor_coef Fsqd
_refine_ls_weighting_details 'calc w=1/[\s^2^(Fo^2^)+(0.0364P)^2^+1.1677P] where P=(Fo^2^+2Fc^2^)/3'
_refine_ls_weighting_scheme calc
_refine_ls_wR_factor_gt 0.0884
_refine_ls_wR_factor_ref 0.0930
_reflns_number_gt 2659
_reflns_number_total 2880
_reflns_threshold_expression >2sigma(I)
_cod_data_source_file Compound7.CIF
_cod_data_source_block Compound_7
_cod_original_sg_symbol_H-M 'P 21'
_cod_database_code 1507927

loop_
_symmetry_equiv_pos_as_xyz
'x, y, z'
'-x, y+1/2, -z'

loop_
_atom_site_label
_atom_site_type_symbol
_atom_site_fract_x
_atom_site_fract_y
_atom_site_fract_z
_atom_site_U_iso_or_equiv
_atom_site_adp_type
_atom_site_occupancy
_atom_site_symmetry_multiplicity
_atom_site_calc_flag
_atom_site_refinement_flags
Cu1 Cu 1.06245(5) 0.45007(7) 0.31064(3) 0.04010(17) Uani 1 1 d .
S1 S 0.68355(13) 0.80063(18) 0.16511(9) 0.0491(3) Uani 1 1 d .
S2 S 1.22258(18) 0.06149(19) 0.41808(10) 0.0602(4) Uani 1 1 d .
F1 F 0.7126(5) 0.7806(7) 0.0145(3) 0.1066(16) Uani 1 1 d .
F2 F 0.6324(7) 0.9903(6) 0.0358(3) 0.129(2) Uani 1 1 d .
F3 F 0.5192(5) 0.7888(9) 0.0114(4) 0.135(2) Uani 1 1 d .
F4 F 1.4164(6) 0.2248(8) 0.4131(5) 0.147(3) Uani 1 1 d .
F5 F 1.3752(6) 0.0402(10) 0.3279(4) 0.150(3) Uani 1 1 d .
F6 F 1.4647(5) -0.0004(9) 0.4601(4) 0.156(3) Uani 1 1 d .
O1 O 1.0137(4) 0.7092(5) 0.3019(3) 0.0646(11) Uani 1 1 d .
O2 O 0.5900(4) 0.8763(6) 0.1939(3) 0.0684(12) Uani 1 1 d .
O3 O 0.6850(5) 0.6350(5) 0.1686(4) 0.0766(14) Uani 1 1 d .
O4 O 0.8079(4) 0.8726(6) 0.1953(3) 0.0646(12) Uani 1 1 d .
O5 O 1.1406(5) 0.1532(6) 0.3500(3) 0.0756(14) Uani 1 1 d .
O6 O 1.2439(7) 0.1241(7) 0.5024(3) 0.1032(19) Uani 1 1 d .
O7 O 1.1992(6) -0.1001(6) 0.4109(5) 0.104(2) Uani 1 1 d .
N1 N 1.0102(4) 0.3720(5) 0.1876(2) 0.0374(9) Uani 1 1 d .
N2 N 0.8893(4) 0.3806(5) 0.3036(3) 0.0431(10) Uani 1 1 d .
N3 N 1.2259(4) 0.4932(5) 0.2903(2) 0.0428(10) Uani 1 1 d .
N4 N 1.1279(4) 0.4765(7) 0.4395(3) 0.0524(12) Uani 1 1 d .
C1 C 0.8335(5) 0.2909(6) 0.2354(3) 0.0424(11) Uani 1 1 d .
C2 C 0.7111(6) 0.2341(7) 0.2192(4) 0.0565(15) Uani 1 1 d .
H2 H 0.6739 0.1729 0.1687 0.068 Uiso 1 1 d R
C3 C 0.6474(6) 0.2669(8) 0.2765(5) 0.0636(17) Uani 1 1 d .
H3 H 0.5619 0.2299 0.2663 0.076 Uiso 1 1 d R
C4 C 0.7054(6) 0.3588(8) 0.3474(4) 0.0628(17) Uani 1 1 d .
H4 H 0.6622 0.3805 0.3881 0.075 Uiso 1 1 d R
C5 C 0.8256(5) 0.4144(7) 0.3583(4) 0.0537(16) Uani 1 1 d .
H5 H 0.8649 0.4789 0.4071 0.064 Uiso 1 1 d R
C6 C 0.9161(5) 0.2479(6) 0.1823(3) 0.0438(12) Uani 1 1 d .
H6A H 0.8625 0.2369 0.1238 0.053 Uiso 1 1 d R
H6B H 0.9595 0.1520 0.2020 0.053 Uiso 1 1 d R
C7 C 1.1315(5) 0.3133(7) 0.1779(3) 0.0432(12) Uani 1 1 d .
H7A H 1.1513 0.2138 0.2048 0.052 Uiso 1 1 d R
H7B H 1.1220 0.3042 0.1181 0.052 Uiso 1 1 d R
C8 C 1.2362(5) 0.4250(7) 0.2197(3) 0.0434(13) Uani 1 1 d .
C9 C 1.3374(5) 0.4551(10) 0.1909(3) 0.0585(13) Uani 1 1 d .
H9 H 1.3423 0.4057 0.1399 0.070 Uiso 1 1 d R
C10 C 1.4307(6) 0.5553(9) 0.2354(5) 0.071(2) Uani 1 1 d .
H10 H 1.5005 0.5773 0.2146 0.086 Uiso 1 1 d R
C11 C 1.4227(6) 0.6229(9) 0.3081(5) 0.0683(18) Uani 1 1 d .
H11 H 1.4897 0.6903 0.3408 0.082 Uiso 1 1 d R
C12 C 1.3195(5) 0.5916(7) 0.3344(4) 0.0549(14) Uani 1 1 d .
H12 H 1.3145 0.6412 0.3853 0.066 Uiso 1 1 d R
C13 C 0.9553(5) 0.5034(6) 0.1277(3) 0.0411(12) Uani 1 1 d .
H13A H 0.8824 0.5444 0.1400 0.049 Uiso 1 1 d R
H13B H 1.0188 0.5828 0.1360 0.049 Uiso 1 1 d R
C14 C 0.9112(4) 0.4627(7) 0.0341(3) 0.0387(10) Uani 1 1 d .
C15 C 0.9950(5) 0.4611(8) -0.0130(3) 0.0438(10) Uani 1 1 d .
H15 H 1.0825 0.4901 0.0140 0.053 Uiso 1 1 d R
C16 C 0.9552(6) 0.4181(7) -0.0981(3) 0.0519(15) Uani 1 1 d .
H16 H 1.0153 0.4172 -0.1291 0.062 Uiso 1 1 d R
C17 C 0.8304(6) 0.3780(8) -0.1376(4) 0.0580(15) Uani 1 1 d .
H17 H 0.8019 0.3459 -0.1965 0.070 Uiso 1 1 d R
C18 C 0.7453(6) 0.3816(8) -0.0941(4) 0.0645(17) Uani 1 1 d .
H18 H 0.6577 0.3561 -0.1236 0.077 Uiso 1 1 d R
C19 C 0.7851(5) 0.4226(8) -0.0081(3) 0.0541(16) Uani 1 1 d .
H19 H 0.7248 0.4232 0.0227 0.065 Uiso 1 1 d R
C20 C 0.6342(7) 0.8420(8) 0.0511(5) 0.0685(19) Uani 1 1 d .
C21 C 1.3774(7) 0.0841(11) 0.4046(6) 0.087(2) Uani 1 1 d .
C22 C 1.1571(6) 0.4556(10) 0.5098(3) 0.0627(14) Uani 1 1 d .
C23 C 1.1936(11) 0.4268(14) 0.6017(4) 0.123(4) Uani 1 1 d .
H23A H 1.1601 0.5075 0.6284 0.184 Uiso 1 1 calc R
H23B H 1.2849 0.4251 0.6257 0.184 Uiso 1 1 calc R
H23C H 1.1597 0.3289 0.6116 0.184 Uiso 1 1 calc R

loop_
_atom_site_aniso_label
_atom_site_aniso_U_11
_atom_site_aniso_U_22
_atom_site_aniso_U_33
_atom_site_aniso_U_23
_atom_site_aniso_U_13
_atom_site_aniso_U_12
Cu1 0.0423(3) 0.0450(3) 0.0338(3) -0.0061(3) 0.0134(2) -0.0036(3)
S1 0.0399(7) 0.0535(9) 0.0571(8) 0.0052(6) 0.0202(6) 0.0018(6)
S2 0.0766(11) 0.0479(9) 0.0514(8) 0.0039(7) 0.0143(7) -0.0019(7)
F1 0.147(4) 0.114(4) 0.074(3) 0.000(3) 0.057(3) 0.019(4)
F2 0.221(6) 0.070(4) 0.074(3) 0.023(2) 0.015(3) 0.027(4)
F3 0.091(3) 0.179(6) 0.100(4) -0.044(4) -0.018(3) -0.008(4)
F4 0.112(4) 0.106(5) 0.214(7) 0.010(5) 0.042(4) -0.043(4)
F5 0.118(4) 0.224(9) 0.119(4) -0.027(5) 0.052(4) 0.016(5)
F6 0.090(3) 0.169(8) 0.167(6) 0.042(5) -0.014(3) 0.025(4)
O1 0.061(2) 0.046(2) 0.071(3) -0.008(2) 0.000(2) 0.006(2)
O2 0.053(2) 0.073(3) 0.089(3) -0.017(2) 0.036(2) 0.002(2)
O3 0.084(3) 0.046(3) 0.117(4) 0.019(3) 0.055(3) 0.005(2)
O4 0.038(2) 0.079(3) 0.071(3) 0.005(2) 0.0111(19) -0.008(2)
O5 0.085(3) 0.077(3) 0.057(2) 0.012(2) 0.013(2) 0.016(3)
O6 0.177(6) 0.083(4) 0.054(3) 0.005(3) 0.043(3) 0.001(4)
O7 0.097(4) 0.046(3) 0.143(6) -0.002(3) 0.003(4) -0.014(3)
N1 0.039(2) 0.036(2) 0.039(2) -0.0053(17) 0.0139(17) -0.0005(17)
N2 0.048(2) 0.044(3) 0.040(2) -0.0047(18) 0.0181(19) 0.000(2)
N3 0.042(2) 0.042(3) 0.042(2) 0.0025(17) 0.0098(17) 0.0008(17)
N4 0.059(3) 0.057(3) 0.042(2) -0.005(2) 0.0172(18) -0.003(2)
C1 0.049(3) 0.032(3) 0.049(3) -0.001(2) 0.019(2) -0.001(2)
C2 0.056(4) 0.044(4) 0.066(4) -0.009(3) 0.015(3) -0.009(3)
C3 0.045(3) 0.059(4) 0.093(5) -0.001(3) 0.032(3) -0.003(3)
C4 0.053(4) 0.069(4) 0.078(4) -0.006(3) 0.036(3) 0.000(3)
C5 0.050(3) 0.065(5) 0.053(3) -0.014(3) 0.026(2) 0.002(3)
C6 0.050(3) 0.040(3) 0.044(3) -0.009(2) 0.018(2) -0.004(2)
C7 0.045(3) 0.045(3) 0.042(3) 0.000(2) 0.018(2) 0.010(2)
C8 0.043(3) 0.047(4) 0.043(2) 0.010(2) 0.018(2) 0.009(2)
C9 0.052(3) 0.067(4) 0.065(3) 0.013(4) 0.030(2) 0.006(4)
C10 0.048(4) 0.077(5) 0.096(5) 0.020(4) 0.033(4) 0.003(3)
C11 0.047(4) 0.061(4) 0.093(5) 0.004(4) 0.019(3) -0.006(3)
C12 0.044(3) 0.050(4) 0.066(3) -0.004(3) 0.011(3) -0.006(3)
C13 0.041(3) 0.041(3) 0.041(3) -0.002(2) 0.012(2) 0.004(2)
C14 0.039(2) 0.039(3) 0.038(2) -0.002(2) 0.0125(17) 0.001(3)
C15 0.044(2) 0.045(3) 0.043(2) 0.004(3) 0.0135(18) 0.000(3)
C16 0.072(4) 0.044(4) 0.048(3) 0.005(2) 0.032(3) 0.006(3)
C17 0.071(4) 0.059(4) 0.038(3) -0.008(2) 0.008(3) 0.002(3)
C18 0.052(3) 0.077(5) 0.057(3) -0.013(3) 0.006(3) -0.004(3)
C19 0.043(3) 0.071(5) 0.048(3) -0.012(3) 0.013(2) 0.000(3)
C20 0.075(5) 0.059(5) 0.063(4) -0.011(3) 0.011(3) 0.008(3)
C21 0.067(5) 0.082(6) 0.091(6) 0.000(5) -0.004(4) -0.007(4)
C22 0.084(4) 0.061(4) 0.040(3) -0.008(4) 0.016(2) -0.011(4)
C23 0.218(11) 0.099(8) 0.040(3) -0.001(4) 0.025(5) -0.024(8)

loop_
_atom_type_symbol
_atom_type_description
_atom_type_scat_dispersion_real
_atom_type_scat_dispersion_imag
_atom_type_scat_source
C C 0.0033 0.0016 'International Tables Vol C Tables 4.2.6.8 and 6.1.1.4'
H H 0.0000 0.0000 'International Tables Vol C Tables 4.2.6.8 and 6.1.1.4'
Cu Cu 0.3201 1.2651 'International Tables Vol C Tables 4.2.6.8 and 6.1.1.4'
S S 0.1246 0.1234 'International Tables Vol C Tables 4.2.6.8 and 6.1.1.4'
F F 0.0171 0.0103 'International Tables Vol C Tables 4.2.6.8 and 6.1.1.4'
O O 0.0106 0.0060 'International Tables Vol C Tables 4.2.6.8 and 6.1.1.4'
N N 0.0061 0.0033 'International Tables Vol C Tables 4.2.6.8 and 6.1.1.4'

loop_
_geom_angle_atom_site_label_1
_geom_angle_atom_site_label_2
_geom_angle_atom_site_label_3
_geom_angle
N2 Cu1 N3 165.91(16)
N2 Cu1 N4 96.20(17)
N3 Cu1 N4 96.83(17)
N2 Cu1 N1 83.27(16)
N3 Cu1 N1 82.82(16)
N4 Cu1 N1 166.7(2)
N2 Cu1 O1 95.10(18)
N3 Cu1 O1 90.85(17)
N4 Cu1 O1 87.32(19)
N1 Cu1 O1 105.96(17)
O2 S1 O3 116.4(3)
O2 S1 O4 113.6(3)
O3 S1 O4 114.8(3)
O2 S1 C20 104.2(3)
O3 S1 C20 103.5(3)
O4 S1 C20 101.9(3)
O7 S2 O5 115.2(4)
O7 S2 O6 114.8(4)
O5 S2 O6 114.5(4)
O7 S2 C21 104.5(4)
O5 S2 C21 103.3(4)
O6 S2 C21 102.2(4)
C6 N1 C7 112.9(4)
C6 N1 C13 112.5(4)
C7 N1 C13 112.0(4)
C6 N1 Cu1 105.5(3)
C7 N1 Cu1 104.1(3)
C13 N1 Cu1 109.2(3)
C1 N2 C5 119.2(5)
C1 N2 Cu1 113.6(3)
C5 N2 Cu1 127.2(4)
C8 N3 C12 118.5(5)
C8 N3 Cu1 113.7(3)
C12 N3 Cu1 127.5(4)
C22 N4 Cu1 163.7(6)
N2 C1 C2 121.6(5)
N2 C1 C6 115.4(4)
C2 C1 C6 122.8(5)
C3 C2 C1 118.8(6)
C3 C2 H2 122.4
C1 C2 H2 118.8
C2 C3 C4 119.6(6)
C2 C3 H3 120.3
C4 C3 H3 120.1
C5 C4 C3 118.5(6)
C5 C4 H4 121.5
C3 C4 H4 120.0
N2 C5 C4 122.3(5)
N2 C5 H5 119.6
C4 C5 H5 118.1
N1 C6 C1 109.6(4)
N1 C6 H6A 109.0
C1 C6 H6A 108.3
N1 C6 H6B 109.8
C1 C6 H6B 110.5
H6A C6 H6B 109.5
N1 C7 C8 108.8(4)
N1 C7 H7A 109.5
C8 C7 H7A 109.7
N1 C7 H7B 109.6
C8 C7 H7B 109.7
H7A C7 H7B 109.5
N3 C8 C9 121.5(6)
N3 C8 C7 114.4(4)
C9 C8 C7 124.1(5)
C10 C9 C8 119.6(6)
C10 C9 H9 120.4
C8 C9 H9 120.1
C11 C10 C9 119.5(6)
C11 C10 H10 121.2
C9 C10 H10 119.3
C10 C11 C12 119.4(7)
C10 C11 H11 119.8
C12 C11 H11 120.8
N3 C12 C11 121.6(6)
N3 C12 H12 119.9
C11 C12 H12 118.5
N1 C13 C14 115.3(4)
N1 C13 H13A 109.3
C14 C13 H13A 106.6
N1 C13 H13B 108.9
C14 C13 H13B 107.1
H13A C13 H13B 109.5
C19 C14 C15 117.5(4)
C19 C14 C13 121.0(4)
C15 C14 C13 121.5(4)
C16 C15 C14 121.4(5)
C16 C15 H15 119.1
C14 C15 H15 119.6
C17 C16 C15 119.6(5)
C17 C16 H16 120.7
C15 C16 H16 119.6
C18 C17 C16 120.6(5)
C18 C17 H17 118.9
C16 C17 H17 120.4
C17 C18 C19 120.0(6)
C17 C18 H18 119.3
C19 C18 H18 120.7
C14 C19 C18 120.8(5)
C14 C19 H19 119.5
C18 C19 H19 119.7
F2 C20 F3 107.1(7)
F2 C20 F1 106.2(7)
F3 C20 F1 107.9(6)
F2 C20 S1 112.0(5)
F3 C20 S1 111.5(6)
F1 C20 S1 111.9(5)
F4 C21 F5 106.3(9)
F4 C21 F6 107.7(7)
F5 C21 F6 106.8(9)
F4 C21 S2 112.9(7)
F5 C21 S2 111.3(6)
F6 C21 S2 111.6(7)
N4 C22 C23 179.2(8)
C22 C23 H23A 109.5
C22 C23 H23B 109.5
H23A C23 H23B 109.5
C22 C23 H23C 109.5
H23A C23 H23C 109.5
H23B C23 H23C 109.5

loop_
_geom_bond_atom_site_label_1
_geom_bond_atom_site_label_2
_geom_bond_distance
Cu1 N2 1.976(4)
Cu1 N3 1.979(4)
Cu1 N4 2.024(4)
Cu1 N1 2.036(4)
Cu1 O1 2.297(5)
S1 O2 1.429(4)
S1 O3 1.432(5)
S1 O4 1.444(4)
S1 C20 1.815(7)
S2 O7 1.418(6)
S2 O5 1.433(5)
S2 O6 1.439(5)
S2 C21 1.808(9)
F1 C20 1.317(8)
F2 C20 1.306(9)
F3 C20 1.312(9)
F4 C21 1.283(10)
F5 C21 1.313(10)
F6 C21 1.316(9)
N1 C6 1.479(6)
N1 C7 1.491(6)
N1 C13 1.499(6)
N2 C1 1.342(7)
N2 C5 1.343(6)
N3 C8 1.342(6)
N3 C12 1.356(7)
N4 C22 1.112(6)
C1 C2 1.383(8)
C1 C6 1.501(7)
C2 C3 1.379(9)
C2 H2 0.9600
C3 C4 1.387(9)
C3 H3 0.9599
C4 C5 1.371(8)
C4 H4 0.9600
C5 H5 0.9600
C6 H6A 0.9600
C6 H6B 0.9600
C7 C8 1.495(8)
C7 H7A 0.9601
C7 H7B 0.9600
C8 C9 1.374(7)
C9 C10 1.367(10)
C9 H9 0.9601
C10 C11 1.360(10)
C10 H10 0.9600
C11 C12 1.373(9)
C11 H11 0.9600
C12 H12 0.9600
C13 C14 1.502(6)
C13 H13A 0.9599
C13 H13B 0.9600
C14 C19 1.388(7)
C14 C15 1.389(6)
C15 C16 1.379(7)
C15 H15 0.9600
C16 C17 1.368(8)
C16 H16 0.9600
C17 C18 1.356(9)
C17 H17 0.9599
C18 C19 1.389(8)
C18 H18 0.9599
C19 H19 0.9600
C22 C23 1.458(8)
C23 H23A 0.9600
C23 H23B 0.9600
C23 H23C 0.9600
